data_1567289
loop_
_publ_author_name
'Heck, Joshua'
'Metz, Fabian'
'Buchenau, S\"oren'
'Teubner, Melissa'
'Grimm-Lebsanft, Benjamin'
'Spaniol, Thomas P.'
'Hoffmann, Alexander'
'R\"ubhausen, Michael A.'
'Herres-Pawlis, Sonja'

_publ_section_title
;
 Manipulating electron transfer -- the influence of substituents on novel
 copper guanidine quinolinyl complexes
;
_journal_issue 28
_journal_name_full 'Chemical Science'
_journal_page_first 8274
_journal_page_last 8288
_journal_paper_doi 10.1039/D2SC02910C
_journal_volume 13
_journal_year 2022
_chemical_formula_moiety 'C32 H40 Cu N8 O4, 2(B F4), 2(C2 H3 N)'
_chemical_formula_sum 'C36 H46 B2 Cu F8 N10 O4'
_chemical_formula_weight 919.99
_space_group_crystal_system monoclinic
_space_group_IT_number 14
_space_group_name_Hall '-P 2ybc'
_space_group_name_H-M_alt 'P 1 21/c 1'
_atom_sites_solution_hydrogens geom
_audit_creation_method SHELXL-2018/3
_audit_update_record
;
2022-01-06 deposited with the CCDC.	2022-07-06 downloaded from the CCDC.
;
_cell_angle_alpha 90
_cell_angle_beta 91.75(3)
_cell_angle_gamma 90
_cell_formula_units_Z 4
_cell_length_a 13.585(3)
_cell_length_b 25.270(5)
_cell_length_c 12.065(2)
_cell_measurement_reflns_used 4971
_cell_measurement_temperature 100(2)
_cell_measurement_theta_max 21.83
_cell_measurement_theta_min 2.37
_cell_volume 4139.9(14)
_computing_cell_refinement 'Bruker SAINT'
_computing_data_collection 'Bruker APEX2'
_computing_data_reduction 'Bruker SAINT'
_computing_molecular_graphics 'Bruker SHELXTL'
_computing_publication_material 'Bruker SHELXTL'
_computing_structure_refinement 'SHELXL-2018/3 (Sheldrick, 2018)'
_computing_structure_solution 'SHELXT 2018/2 (Sheldrick, 2018)'
_diffrn_ambient_temperature 100(2)
_diffrn_measured_fraction_theta_full 1.000
_diffrn_measured_fraction_theta_max 0.996
_diffrn_measurement_device_type 'Bruker APEX CCD'
_diffrn_measurement_method '\w scans'
_diffrn_radiation_monochromator 'multilayer optics'
_diffrn_radiation_source microsource
_diffrn_radiation_type MoK\a
_diffrn_radiation_wavelength 0.71073
_diffrn_reflns_av_R_equivalents 0.0799
_diffrn_reflns_av_unetI/netI 0.0593
_diffrn_reflns_Laue_measured_fraction_full 1.000
_diffrn_reflns_Laue_measured_fraction_max 0.996
_diffrn_reflns_limit_h_max 18
_diffrn_reflns_limit_h_min -18
_diffrn_reflns_limit_k_max 34
_diffrn_reflns_limit_k_min -34
_diffrn_reflns_limit_l_max 16
_diffrn_reflns_limit_l_min -16
_diffrn_reflns_number 61602
_diffrn_reflns_point_group_measured_fraction_full 1.000
_diffrn_reflns_point_group_measured_fraction_max 0.996
_diffrn_reflns_theta_full 25.242
_diffrn_reflns_theta_max 29.387
_diffrn_reflns_theta_min 1.500
_exptl_absorpt_coefficient_mu 0.616
_exptl_absorpt_correction_T_max 0.7459
_exptl_absorpt_correction_T_min 0.6127
_exptl_absorpt_correction_type multi-scan
_exptl_absorpt_process_details 'SADABS-2008/1 - Bruker AXS area detector scaling and absorption correction'
_exptl_crystal_colour black
_exptl_crystal_density_diffrn 1.476
_exptl_crystal_description rod
_exptl_crystal_F_000 1900
_exptl_crystal_size_max 1.000
_exptl_crystal_size_mid 0.310
_exptl_crystal_size_min 0.230
_refine_diff_density_max 0.561
_refine_diff_density_min -0.454
_refine_diff_density_rms 0.076
_refine_ls_extinction_method none
_refine_ls_goodness_of_fit_ref 1.026
_refine_ls_hydrogen_treatment constr
_refine_ls_matrix_type full
_refine_ls_number_parameters 562
_refine_ls_number_reflns 11376
_refine_ls_number_restraints 0
_refine_ls_restrained_S_all 1.026
_refine_ls_R_factor_all 0.0730
_refine_ls_R_factor_gt 0.0474
_refine_ls_shift/su_max 0.002
_refine_ls_shift/su_mean 0.000
_refine_ls_structure_factor_coef Fsqd
_refine_ls_weighting_details 'w=1/[\s^2^(Fo^2^)+(0.0521P)^2^+1.6946P] where P=(Fo^2^+2Fc^2^)/3'
_refine_ls_weighting_scheme calc
_refine_ls_wR_factor_gt 0.1099
_refine_ls_wR_factor_ref 0.1211
_reflns_Friedel_coverage 0.000
_reflns_number_gt 8247
_reflns_number_total 11376
_reflns_threshold_expression 'I > 2\s(I)'
_cod_data_source_file d2sc02910c2.cif
_cod_data_source_block C8a
_cod_original_cell_volume 4140.0(14)
_cod_original_sg_symbol_H-M 'P 21/c'
_cod_database_code 1567289
_shelx_shelxl_version_number 2018/3
_shelx_space_group_comment
;
The symmetry employed for this shelxl refinement is uniquely defined
by the following loop, which should always be used as a source of
symmetry information in preference to the above space-group names.
They are only intended as comments.
;
_shelx_estimated_absorpt_t_min 0.578
_shelx_estimated_absorpt_t_max 0.871

loop_
_space_group_symop_operation_xyz
'x, y, z'
'-x, y+1/2, -z+1/2'
'-x, -y, -z'
'x, -y-1/2, z-1/2'

loop_
_atom_site_label
_atom_site_type_symbol
_atom_site_fract_x
_atom_site_fract_y
_atom_site_fract_z
_atom_site_U_iso_or_equiv
_atom_site_adp_type
_atom_site_occupancy
_atom_site_site_symmetry_order
_atom_site_calc_flag
_atom_site_refinement_flags_posn
_atom_site_refinement_flags_adp
_atom_site_refinement_flags_occupancy
_atom_site_disorder_assembly
_atom_site_disorder_group
Cu01 Cu 0.25454(2) 0.49169(2) 0.66296(2) 0.01668(7) Uani 1 1 d . . . . .
F1 F 0.36301(13) 0.24027(8) 0.52961(16) 0.0592(5) Uani 1 1 d . . . . .
B1 B 0.4585(2) 0.22833(11) 0.5638(2) 0.0280(6) Uani 1 1 d . . . . .
O1 O 0.26971(12) 0.42823(6) 0.49299(12) 0.0230(3) Uani 1 1 d . . . . .
C1 C 0.26063(16) 0.59190(8) 0.80309(17) 0.0187(4) Uani 1 1 d . . . . .
N1 N 0.31062(13) 0.54999(6) 0.76317(14) 0.0180(4) Uani 1 1 d . . . . .
O2 O 0.39492(12) 0.37522(6) 0.44362(13) 0.0268(4) Uani 1 1 d . . . . .
F2 F 0.46119(14) 0.22031(7) 0.67736(13) 0.0530(5) Uani 1 1 d . . . . .
B2 B 0.0443(2) 0.73991(11) 0.6478(2) 0.0327(6) Uani 1 1 d . . . . .
C2 C 0.34679(17) 0.65727(8) 0.69056(19) 0.0248(5) Uani 1 1 d . . . . .
H2A H 0.316189 0.687385 0.651659 0.037 Uiso 1 1 calc R U . . .
H2B H 0.351349 0.627277 0.639478 0.037 Uiso 1 1 calc R U . . .
H2C H 0.412958 0.667179 0.717769 0.037 Uiso 1 1 calc R U . . .
N2 N 0.28698(14) 0.64231(7) 0.78416(15) 0.0212(4) Uani 1 1 d . . . . .
C3 C 0.26675(18) 0.68533(8) 0.86183(19) 0.0257(5) Uani 1 1 d . . . . .
H3A H 0.326997 0.705863 0.876165 0.039 Uiso 1 1 calc R U . . .
H3B H 0.244191 0.670419 0.931600 0.039 Uiso 1 1 calc R U . . .
H3C H 0.215529 0.708465 0.829601 0.039 Uiso 1 1 calc R U . . .
N3 N 0.17923(14) 0.58213(7) 0.86045(15) 0.0219(4) Uani 1 1 d . . . . .
O3 O 0.23317(11) 0.56914(6) 0.52310(12) 0.0223(3) Uani 1 1 d . . . . .
F3 F 0.49228(12) 0.18331(6) 0.51158(12) 0.0403(4) Uani 1 1 d . . . . .
C4 C 0.09219(17) 0.61657(9) 0.8555(2) 0.0285(5) Uani 1 1 d . . . . .
H4A H 0.032906 0.594986 0.843355 0.043 Uiso 1 1 calc R U . . .
H4B H 0.097942 0.641787 0.794336 0.043 Uiso 1 1 calc R U . . .
H4C H 0.087604 0.635935 0.925539 0.043 Uiso 1 1 calc R U . . .
N4 N 0.39435(13) 0.47947(6) 0.63663(14) 0.0168(3) Uani 1 1 d . . . . .
O4 O 0.10545(11) 0.62301(6) 0.47982(12) 0.0227(3) Uani 1 1 d . . . . .
F4 F 0.51968(14) 0.26997(6) 0.54001(19) 0.0643(6) Uani 1 1 d . . . . .
C5 C 0.17103(18) 0.53420(9) 0.92797(18) 0.0267(5) Uani 1 1 d . . . . .
H5A H 0.145284 0.543482 1.000429 0.040 Uiso 1 1 calc R U . . .
H5B H 0.236148 0.517922 0.938217 0.040 Uiso 1 1 calc R U . . .
H5C H 0.126180 0.509155 0.890400 0.040 Uiso 1 1 calc R U . . .
N5 N 0.20103(13) 0.42373(6) 0.73020(14) 0.0173(3) Uani 1 1 d . . . . .
F5 F 0.13141(11) 0.71296(7) 0.64095(14) 0.0456(4) Uani 1 1 d . . . . .
C6 C 0.43124(16) 0.44289(8) 0.56942(17) 0.0194(4) Uani 1 1 d . . . . .
N6 N 0.21070(13) 0.33062(6) 0.70710(15) 0.0198(4) Uani 1 1 d . . . . .
F6 F 0.0441(2) 0.78276(9) 0.57994(19) 0.1038(10) Uani 1 1 d . . . . .
C7 C 0.53240(16) 0.43295(8) 0.56539(17) 0.0221(4) Uani 1 1 d . . . . .
H7 H 0.556501 0.406549 0.517172 0.026 Uiso 1 1 calc R U . . .
N7 N 0.34034(13) 0.37707(7) 0.78715(15) 0.0206(4) Uani 1 1 d . . . . .
F7 F 0.03358(13) 0.75690(7) 0.75570(14) 0.0571(5) Uani 1 1 d . . . . .
C8 C 0.59623(16) 0.46159(8) 0.63145(18) 0.0222(4) Uani 1 1 d . . . . .
H8 H 0.664845 0.454419 0.630544 0.027 Uiso 1 1 calc R U . . .
N8 N 0.11401(13) 0.50779(6) 0.64401(13) 0.0159(3) Uani 1 1 d . . . . .
F8 F -0.03232(13) 0.70657(9) 0.6197(2) 0.0822(8) Uani 1 1 d . . . . .
C9 C 0.56068(16) 0.50176(8) 0.70101(17) 0.0200(4) Uani 1 1 d . . . . .
N9 N 0.67902(17) 0.10003(9) 0.3672(2) 0.0424(6) Uani 1 1 d . . . . .
C10 C 0.62083(16) 0.53358(9) 0.77109(18) 0.0242(5) Uani 1 1 d . . . . .
H10 H 0.690191 0.528700 0.774212 0.029 Uiso 1 1 calc R U . . .
N10 N 0.16970(18) 0.42492(10) 1.0854(2) 0.0470(6) Uani 1 1 d . . . . .
C11 C 0.57831(17) 0.57145(9) 0.83432(18) 0.0251(5) Uani 1 1 d . . . . .
H11 H 0.619410 0.593249 0.880195 0.030 Uiso 1 1 calc R U . . .
C12 C 0.47559(16) 0.57947(8) 0.83416(18) 0.0225(4) Uani 1 1 d . . . . .
H12 H 0.448968 0.605961 0.880406 0.027 Uiso 1 1 calc R U . . .
C13 C 0.41337(15) 0.54925(8) 0.76751(16) 0.0174(4) Uani 1 1 d . . . . .
C14 C 0.45682(15) 0.50965(8) 0.70007(16) 0.0180(4) Uani 1 1 d . . . . .
C17 C 0.24849(16) 0.37713(8) 0.74233(17) 0.0181(4) Uani 1 1 d . . . . .
C16 C 0.3289(2) 0.34392(9) 0.3723(2) 0.0328(6) Uani 1 1 d . . . . .
H16A H 0.367585 0.319992 0.326932 0.049 Uiso 1 1 calc R U . . .
H16B H 0.289782 0.367561 0.323964 0.049 Uiso 1 1 calc R U . . .
H16C H 0.284768 0.323165 0.418214 0.049 Uiso 1 1 calc R U . . .
C15 C 0.35551(17) 0.41496(8) 0.49812(17) 0.0205(4) Uani 1 1 d . . . . .
C18 C 0.13900(17) 0.32675(8) 0.61420(19) 0.0242(5) Uani 1 1 d . . . . .
H18A H 0.159404 0.298894 0.563274 0.036 Uiso 1 1 calc R U . . .
H18B H 0.135602 0.360640 0.574776 0.036 Uiso 1 1 calc R U . . .
H18C H 0.074053 0.318136 0.642443 0.036 Uiso 1 1 calc R U . . .
C19 C 0.23137(18) 0.28109(8) 0.76687(19) 0.0251(5) Uani 1 1 d . . . . .
H19A H 0.169324 0.262850 0.780888 0.038 Uiso 1 1 calc R U . . .
H19B H 0.265624 0.288979 0.837610 0.038 Uiso 1 1 calc R U . . .
H19C H 0.272977 0.258375 0.722034 0.038 Uiso 1 1 calc R U . . .
C20 C 0.41599(17) 0.33969(9) 0.7534(2) 0.0254(5) Uani 1 1 d . . . . .
H20A H 0.477672 0.358745 0.741876 0.038 Uiso 1 1 calc R U . . .
H20B H 0.394505 0.322304 0.684175 0.038 Uiso 1 1 calc R U . . .
H20C H 0.426468 0.312988 0.811445 0.038 Uiso 1 1 calc R U . . .
C21 C 0.37077(18) 0.41417(8) 0.87451(19) 0.0256(5) Uani 1 1 d . . . . .
H21A H 0.399974 0.394567 0.937413 0.038 Uiso 1 1 calc R U . . .
H21B H 0.313289 0.433967 0.898851 0.038 Uiso 1 1 calc R U . . .
H21C H 0.419464 0.438861 0.845858 0.038 Uiso 1 1 calc R U . . .
C22 C 0.07478(16) 0.55011(8) 0.59320(16) 0.0187(4) Uani 1 1 d . . . . .
C23 C -0.02564(16) 0.56256(8) 0.59753(17) 0.0214(4) Uani 1 1 d . . . . .
H23 H -0.051268 0.593157 0.561139 0.026 Uiso 1 1 calc R U . . .
C24 C -0.08591(16) 0.52999(9) 0.65490(17) 0.0219(4) Uani 1 1 d . . . . .
H24 H -0.153729 0.538483 0.660113 0.026 Uiso 1 1 calc R U . . .
C25 C -0.04831(15) 0.48367(8) 0.70669(16) 0.0182(4) Uani 1 1 d . . . . .
C26 C -0.10560(16) 0.44763(9) 0.76642(17) 0.0224(4) Uani 1 1 d . . . . .
H26 H -0.173789 0.453917 0.775759 0.027 Uiso 1 1 calc R U . . .
C27 C -0.06134(16) 0.40340(9) 0.81076(17) 0.0224(4) Uani 1 1 d . . . . .
H27 H -0.100102 0.379115 0.850780 0.027 Uiso 1 1 calc R U . . .
C28 C 0.03965(16) 0.39262(8) 0.79913(17) 0.0214(4) Uani 1 1 d . . . . .
H28 H 0.067114 0.361290 0.830696 0.026 Uiso 1 1 calc R U . . .
C29 C 0.09926(15) 0.42696(8) 0.74250(16) 0.0166(4) Uani 1 1 d . . . . .
C30 C 0.05382(15) 0.47337(8) 0.69729(16) 0.0169(4) Uani 1 1 d . . . . .
C31 C 0.14714(16) 0.58175(8) 0.52883(16) 0.0183(4) Uani 1 1 d . . . . .
C32 C 0.17008(18) 0.65779(9) 0.41912(19) 0.0269(5) Uani 1 1 d . . . . .
H32A H 0.130994 0.685899 0.383171 0.040 Uiso 1 1 calc R U . . .
H32B H 0.203824 0.637335 0.362675 0.040 Uiso 1 1 calc R U . . .
H32C H 0.218917 0.673559 0.470660 0.040 Uiso 1 1 calc R U . . .
C33 C 0.67166(18) 0.14405(10) 0.3495(2) 0.0296(5) Uani 1 1 d . . . . .
C34 C 0.6643(2) 0.20064(10) 0.3290(2) 0.0363(6) Uani 1 1 d . . . . .
H34A H 0.634433 0.206716 0.255135 0.054 Uiso 1 1 calc R U . . .
H34B H 0.730270 0.216390 0.332927 0.054 Uiso 1 1 calc R U . . .
H34C H 0.623362 0.216955 0.385054 0.054 Uiso 1 1 calc R U . . .
C35 C 0.15687(18) 0.38078(11) 1.0851(2) 0.0326(6) Uani 1 1 d . . . . .
C36 C 0.1403(2) 0.32400(11) 1.0858(3) 0.0463(7) Uani 1 1 d . . . . .
H36A H 0.095678 0.314370 1.023664 0.069 Uiso 1 1 calc R U . . .
H36B H 0.110814 0.313753 1.155720 0.069 Uiso 1 1 calc R U . . .
H36C H 0.203222 0.305561 1.078390 0.069 Uiso 1 1 calc R U . . .

loop_
_atom_site_aniso_label
_atom_site_aniso_U_11
_atom_site_aniso_U_22
_atom_site_aniso_U_33
_atom_site_aniso_U_23
_atom_site_aniso_U_13
_atom_site_aniso_U_12
Cu01 0.01517(13) 0.01478(12) 0.02005(13) -0.00084(9) -0.00004(10) 0.00223(10)
F1 0.0326(10) 0.0892(14) 0.0554(11) 0.0120(10) -0.0072(8) 0.0129(9)
B1 0.0283(15) 0.0293(13) 0.0263(13) 0.0015(10) -0.0012(11) 0.0040(11)
O1 0.0245(9) 0.0237(8) 0.0208(7) -0.0004(6) -0.0010(6) 0.0011(6)
C1 0.0188(11) 0.0196(10) 0.0176(9) -0.0027(7) -0.0019(8) 0.0021(8)
N1 0.0167(9) 0.0176(8) 0.0198(8) -0.0036(6) 0.0001(7) 0.0015(7)
O2 0.0332(10) 0.0223(8) 0.0248(8) -0.0075(6) 0.0008(7) 0.0040(7)
F2 0.0723(13) 0.0584(11) 0.0282(8) -0.0007(7) 0.0007(8) 0.0335(9)
B2 0.0332(16) 0.0321(14) 0.0321(15) -0.0102(11) -0.0092(12) 0.0101(12)
C2 0.0259(12) 0.0210(10) 0.0277(12) 0.0007(8) 0.0016(10) -0.0014(9)
N2 0.0234(10) 0.0176(8) 0.0226(9) -0.0037(7) -0.0003(8) 0.0015(7)
C3 0.0290(13) 0.0184(10) 0.0294(12) -0.0065(9) -0.0026(10) 0.0038(9)
N3 0.0202(10) 0.0215(9) 0.0242(9) -0.0043(7) 0.0036(8) 0.0014(7)
O3 0.0206(8) 0.0238(8) 0.0225(8) 0.0017(6) 0.0021(6) 0.0037(6)
F3 0.0564(11) 0.0324(8) 0.0322(8) -0.0081(6) 0.0006(7) 0.0030(7)
C4 0.0189(12) 0.0347(13) 0.0319(12) -0.0105(10) 0.0010(10) 0.0062(10)
N4 0.0177(9) 0.0162(8) 0.0164(8) 0.0013(6) 0.0006(7) 0.0023(6)
O4 0.0244(8) 0.0196(7) 0.0243(8) 0.0051(6) 0.0022(7) 0.0043(6)
F4 0.0531(12) 0.0328(9) 0.1085(17) 0.0016(9) 0.0246(11) -0.0033(8)
C5 0.0313(13) 0.0265(11) 0.0226(11) -0.0041(9) 0.0078(10) -0.0032(10)
N5 0.0165(9) 0.0161(8) 0.0192(8) 0.0004(6) -0.0004(7) 0.0018(7)
F5 0.0302(9) 0.0593(10) 0.0469(10) -0.0162(8) -0.0047(7) 0.0147(7)
C6 0.0237(11) 0.0191(10) 0.0155(9) 0.0018(7) 0.0005(8) 0.0047(8)
N6 0.0223(10) 0.0148(8) 0.0221(9) 0.0020(7) -0.0029(7) 0.0031(7)
F6 0.187(3) 0.0570(13) 0.0667(15) 0.0169(11) -0.0114(17) 0.0386(16)
C7 0.0242(12) 0.0240(10) 0.0182(10) 0.0003(8) 0.0040(9) 0.0080(9)
N7 0.0197(10) 0.0187(8) 0.0233(9) -0.0006(7) -0.0025(7) 0.0045(7)
F7 0.0497(11) 0.0752(13) 0.0464(10) -0.0317(9) 0.0004(8) 0.0094(9)
C8 0.0165(11) 0.0283(11) 0.0220(10) 0.0047(8) 0.0029(9) 0.0076(9)
N8 0.0192(9) 0.0159(7) 0.0125(7) -0.0018(6) -0.0017(7) 0.0020(7)
F8 0.0334(11) 0.1048(17) 0.1079(18) -0.0666(14) -0.0070(11) -0.0033(11)
C9 0.0180(11) 0.0234(11) 0.0188(10) 0.0044(8) 0.0007(8) 0.0027(8)
N9 0.0371(14) 0.0325(12) 0.0574(15) -0.0060(10) -0.0039(12) 0.0058(10)
C10 0.0157(11) 0.0326(12) 0.0241(11) 0.0020(9) -0.0012(9) 0.0012(9)
N10 0.0325(14) 0.0437(14) 0.0649(17) -0.0048(12) 0.0024(12) -0.0066(11)
C11 0.0225(12) 0.0302(12) 0.0225(11) -0.0028(9) -0.0019(9) -0.0039(9)
C12 0.0207(11) 0.0247(11) 0.0221(10) -0.0048(8) -0.0002(9) 0.0014(9)
C13 0.0163(10) 0.0183(9) 0.0176(9) 0.0006(7) -0.0003(8) 0.0017(8)
C14 0.0179(10) 0.0207(9) 0.0154(9) 0.0019(8) 0.0014(8) 0.0014(8)
C17 0.0193(11) 0.0184(9) 0.0166(9) 0.0026(7) 0.0014(8) 0.0031(8)
C16 0.0449(16) 0.0252(12) 0.0284(12) -0.0090(9) 0.0033(11) -0.0044(11)
C15 0.0284(12) 0.0167(9) 0.0164(10) 0.0027(7) 0.0011(9) 0.0026(8)
C18 0.0258(12) 0.0225(11) 0.0239(11) -0.0013(8) -0.0043(9) -0.0005(9)
C19 0.0280(13) 0.0162(10) 0.0310(12) 0.0051(8) 0.0002(10) 0.0024(9)
C20 0.0205(12) 0.0252(11) 0.0304(12) 0.0026(9) -0.0016(9) 0.0070(9)
C21 0.0289(13) 0.0225(11) 0.0247(11) 0.0008(8) -0.0090(10) 0.0019(9)
C22 0.0206(11) 0.0185(10) 0.0167(9) -0.0017(7) -0.0014(8) 0.0036(8)
C23 0.0228(11) 0.0227(10) 0.0185(10) 0.0008(8) -0.0024(9) 0.0059(9)
C24 0.0171(11) 0.0275(11) 0.0211(10) -0.0018(8) -0.0015(9) 0.0060(9)
C25 0.0173(10) 0.0219(10) 0.0154(9) -0.0026(7) -0.0005(8) 0.0011(8)
C26 0.0178(11) 0.0298(11) 0.0194(10) -0.0018(8) 0.0008(8) 0.0004(9)
C27 0.0210(11) 0.0263(11) 0.0201(10) 0.0006(8) 0.0029(9) -0.0030(9)
C28 0.0240(12) 0.0203(10) 0.0198(10) 0.0020(8) 0.0009(9) 0.0025(8)
C29 0.0163(10) 0.0180(9) 0.0155(9) -0.0018(7) -0.0013(8) 0.0008(8)
C30 0.0177(10) 0.0187(9) 0.0142(9) -0.0020(7) -0.0007(8) 0.0014(8)
C31 0.0226(11) 0.0172(9) 0.0151(9) -0.0027(7) -0.0007(8) 0.0013(8)
C32 0.0316(13) 0.0221(11) 0.0269(12) 0.0063(9) 0.0013(10) -0.0036(9)
C33 0.0216(12) 0.0350(14) 0.0322(13) -0.0063(10) 0.0008(10) -0.0015(10)
C34 0.0311(15) 0.0315(13) 0.0464(16) 0.0058(11) 0.0042(12) -0.0039(11)
C35 0.0208(13) 0.0446(15) 0.0320(13) 0.0044(11) -0.0022(10) 0.0025(11)
C36 0.0423(17) 0.0382(15) 0.0583(19) 0.0104(13) 0.0015(15) 0.0072(13)

loop_
_atom_type_symbol
_atom_type_description
_atom_type_scat_dispersion_real
_atom_type_scat_dispersion_imag
_atom_type_scat_source
C C 0.0033 0.0016 'International Tables Vol C Tables 4.2.6.8 and 6.1.1.4'
H H 0.0000 0.0000 'International Tables Vol C Tables 4.2.6.8 and 6.1.1.4'
B B 0.0013 0.0007 'International Tables Vol C Tables 4.2.6.8 and 6.1.1.4'
N N 0.0061 0.0033 'International Tables Vol C Tables 4.2.6.8 and 6.1.1.4'
O O 0.0106 0.0060 'International Tables Vol C Tables 4.2.6.8 and 6.1.1.4'
F F 0.0171 0.0103 'International Tables Vol C Tables 4.2.6.8 and 6.1.1.4'
Cu Cu 0.3201 1.2651 'International Tables Vol C Tables 4.2.6.8 and 6.1.1.4'

loop_
_geom_angle_atom_site_label_1
_geom_angle_atom_site_label_2
_geom_angle_atom_site_label_3
_geom_angle
_geom_angle_site_symmetry_1
_geom_angle_site_symmetry_3
_geom_angle_publ_flag
N8 Cu01 N4 163.72(7) . . ?
N8 Cu01 N1 105.33(7) . . ?
N4 Cu01 N1 82.15(7) . . ?
N8 Cu01 N5 82.16(7) . . ?
N4 Cu01 N5 106.88(7) . . ?
N1 Cu01 N5 120.20(7) . . ?
F4 B1 F1 109.7(2) . . ?
F4 B1 F2 108.7(2) . . ?
F1 B1 F2 108.9(2) . . ?
F4 B1 F3 108.8(2) . . ?
F1 B1 F3 111.3(2) . . ?
F2 B1 F3 109.3(2) . . ?
N2 C1 N3 119.25(18) . . ?
N2 C1 N1 122.78(19) . . ?
N3 C1 N1 117.93(18) . . ?
C1 N1 C13 120.60(17) . . ?
C1 N1 Cu01 126.40(14) . . ?
C13 N1 Cu01 111.58(12) . . ?
C15 O2 C16 117.00(19) . . ?
F6 B2 F5 110.2(3) . . ?
F6 B2 F8 110.7(3) . . ?
F5 B2 F8 109.3(2) . . ?
F6 B2 F7 108.8(2) . . ?
F5 B2 F7 109.1(2) . . ?
F8 B2 F7 108.7(3) . . ?
N2 C2 H2A 109.5 . . ?
N2 C2 H2B 109.5 . . ?
H2A C2 H2B 109.5 . . ?
N2 C2 H2C 109.5 . . ?
H2A C2 H2C 109.5 . . ?
H2B C2 H2C 109.5 . . ?
C1 N2 C2 122.26(17) . . ?
C1 N2 C3 122.52(18) . . ?
C2 N2 C3 114.93(17) . . ?
N2 C3 H3A 109.5 . . ?
N2 C3 H3B 109.5 . . ?
H3A C3 H3B 109.5 . . ?
N2 C3 H3C 109.5 . . ?
H3A C3 H3C 109.5 . . ?
H3B C3 H3C 109.5 . . ?
C1 N3 C5 121.02(18) . . ?
C1 N3 C4 122.96(19) . . ?
C5 N3 C4 115.95(18) . . ?
N3 C4 H4A 109.5 . . ?
N3 C4 H4B 109.5 . . ?
H4A C4 H4B 109.5 . . ?
N3 C4 H4C 109.5 . . ?
H4A C4 H4C 109.5 . . ?
H4B C4 H4C 109.5 . . ?
C6 N4 C14 119.35(18) . . ?
C6 N4 Cu01 126.18(15) . . ?
C14 N4 Cu01 114.32(13) . . ?
C31 O4 C32 116.48(17) . . ?
N3 C5 H5A 109.5 . . ?
N3 C5 H5B 109.5 . . ?
H5A C5 H5B 109.5 . . ?
N3 C5 H5C 109.5 . . ?
H5A C5 H5C 109.5 . . ?
H5B C5 H5C 109.5 . . ?
C17 N5 C29 120.72(17) . . ?
C17 N5 Cu01 127.06(14) . . ?
C29 N5 Cu01 111.00(12) . . ?
N4 C6 C7 122.1(2) . . ?
N4 C6 C15 114.23(19) . . ?
C7 C6 C15 123.62(19) . . ?
C17 N6 C18 122.53(17) . . ?
C17 N6 C19 121.61(18) . . ?
C18 N6 C19 115.58(17) . . ?
C8 C7 C6 119.40(19) . . ?
C8 C7 H7 120.3 . . ?
C6 C7 H7 120.3 . . ?
C17 N7 C21 121.87(18) . . ?
C17 N7 C20 122.68(18) . . ?
C21 N7 C20 115.44(18) . . ?
C7 C8 C9 120.3(2) . . ?
C7 C8 H8 119.8 . . ?
C9 C8 H8 119.8 . . ?
C22 N8 C30 119.28(18) . . ?
C22 N8 Cu01 126.43(15) . . ?
C30 N8 Cu01 114.06(13) . . ?
C10 C9 C8 124.4(2) . . ?
C10 C9 C14 118.73(19) . . ?
C8 C9 C14 116.9(2) . . ?
C11 C10 C9 119.2(2) . . ?
C11 C10 H10 120.4 . . ?
C9 C10 H10 120.4 . . ?
C10 C11 C12 122.4(2) . . ?
C10 C11 H11 118.8 . . ?
C12 C11 H11 118.8 . . ?
C13 C12 C11 120.7(2) . . ?
C13 C12 H12 119.7 . . ?
C11 C12 H12 119.7 . . ?
C12 C13 N1 127.51(18) . . ?
C12 C13 C14 117.60(19) . . ?
N1 C13 C14 114.73(18) . . ?
N4 C14 C9 121.81(18) . . ?
N4 C14 C13 116.86(18) . . ?
C9 C14 C13 121.32(19) . . ?
N7 C17 N6 117.78(18) . . ?
N7 C17 N5 118.65(18) . . ?
N6 C17 N5 123.49(19) . . ?
O2 C16 H16A 109.5 . . ?
O2 C16 H16B 109.5 . . ?
H16A C16 H16B 109.5 . . ?
O2 C16 H16C 109.5 . . ?
H16A C16 H16C 109.5 . . ?
H16B C16 H16C 109.5 . . ?
O1 C15 O2 126.0(2) . . ?
O1 C15 C6 122.77(19) . . ?
O2 C15 C6 111.22(19) . . ?
N6 C18 H18A 109.5 . . ?
N6 C18 H18B 109.5 . . ?
H18A C18 H18B 109.5 . . ?
N6 C18 H18C 109.5 . . ?
H18A C18 H18C 109.5 . . ?
H18B C18 H18C 109.5 . . ?
N6 C19 H19A 109.5 . . ?
N6 C19 H19B 109.5 . . ?
H19A C19 H19B 109.5 . . ?
N6 C19 H19C 109.5 . . ?
H19A C19 H19C 109.5 . . ?
H19B C19 H19C 109.5 . . ?
N7 C20 H20A 109.5 . . ?
N7 C20 H20B 109.5 . . ?
H20A C20 H20B 109.5 . . ?
N7 C20 H20C 109.5 . . ?
H20A C20 H20C 109.5 . . ?
H20B C20 H20C 109.5 . . ?
N7 C21 H21A 109.5 . . ?
N7 C21 H21B 109.5 . . ?
H21A C21 H21B 109.5 . . ?
N7 C21 H21C 109.5 . . ?
H21A C21 H21C 109.5 . . ?
H21B C21 H21C 109.5 . . ?
N8 C22 C23 122.51(19) . . ?
N8 C22 C31 113.91(18) . . ?
C23 C22 C31 123.55(18) . . ?
C24 C23 C22 118.9(2) . . ?
C24 C23 H23 120.6 . . ?
C22 C23 H23 120.6 . . ?
C23 C24 C25 120.6(2) . . ?
C23 C24 H24 119.7 . . ?
C25 C24 H24 119.7 . . ?
C26 C25 C24 124.2(2) . . ?
C26 C25 C30 118.58(19) . . ?
C24 C25 C30 117.19(19) . . ?
C27 C26 C25 118.9(2) . . ?
C27 C26 H26 120.5 . . ?
C25 C26 H26 120.5 . . ?
C26 C27 C28 122.4(2) . . ?
C26 C27 H27 118.8 . . ?
C28 C27 H27 118.8 . . ?
C29 C28 C27 121.0(2) . . ?
C29 C28 H28 119.5 . . ?
C27 C28 H28 119.5 . . ?
C28 C29 N5 127.78(19) . . ?
C28 C29 C30 116.88(19) . . ?
N5 C29 C30 115.18(17) . . ?
N8 C30 C25 121.39(18) . . ?
N8 C30 C29 116.41(18) . . ?
C25 C30 C29 122.21(19) . . ?
O3 C31 O4 125.63(19) . . ?
O3 C31 C22 122.39(18) . . ?
O4 C31 C22 111.97(18) . . ?
O4 C32 H32A 109.5 . . ?
O4 C32 H32B 109.5 . . ?
H32A C32 H32B 109.5 . . ?
O4 C32 H32C 109.5 . . ?
H32A C32 H32C 109.5 . . ?
H32B C32 H32C 109.5 . . ?
N9 C33 C34 178.5(3) . . ?
C33 C34 H34A 109.5 . . ?
C33 C34 H34B 109.5 . . ?
H34A C34 H34B 109.5 . . ?
C33 C34 H34C 109.5 . . ?
H34A C34 H34C 109.5 . . ?
H34B C34 H34C 109.5 . . ?
N10 C35 C36 179.5(3) . . ?
C35 C36 H36A 109.5 . . ?
C35 C36 H36B 109.5 . . ?
H36A C36 H36B 109.5 . . ?
C35 C36 H36C 109.5 . . ?
H36A C36 H36C 109.5 . . ?
H36B C36 H36C 109.5 . . ?

loop_
_geom_bond_atom_site_label_1
_geom_bond_atom_site_label_2
_geom_bond_distance
_geom_bond_site_symmetry_2
_geom_bond_publ_flag
Cu01 N8 1.9585(18) . ?
Cu01 N4 1.9597(18) . ?
Cu01 N1 2.0387(17) . ?
Cu01 N5 2.0425(17) . ?
F1 B1 1.383(3) . ?
B1 F4 1.376(3) . ?
B1 F2 1.384(3) . ?
B1 F3 1.386(3) . ?
O1 C15 1.213(3) . ?
C1 N2 1.344(3) . ?
C1 N3 1.345(3) . ?
C1 N1 1.355(3) . ?
N1 C13 1.395(3) . ?
O2 C15 1.322(2) . ?
O2 C16 1.457(3) . ?
B2 F6 1.358(4) . ?
B2 F5 1.370(3) . ?
B2 F8 1.374(4) . ?
B2 F7 1.383(3) . ?
C2 N2 1.461(3) . ?
C2 H2A 0.9800 . ?
C2 H2B 0.9800 . ?
C2 H2C 0.9800 . ?
N2 C3 1.467(3) . ?
C3 H3A 0.9800 . ?
C3 H3B 0.9800 . ?
C3 H3C 0.9800 . ?
N3 C5 1.466(3) . ?
N3 C4 1.468(3) . ?
O3 C31 1.215(3) . ?
C4 H4A 0.9800 . ?
C4 H4B 0.9800 . ?
C4 H4C 0.9800 . ?
N4 C6 1.337(3) . ?
N4 C14 1.359(3) . ?
O4 C31 1.318(2) . ?
O4 C32 1.456(3) . ?
C5 H5A 0.9800 . ?
C5 H5B 0.9800 . ?
C5 H5C 0.9800 . ?
N5 C17 1.348(2) . ?
N5 C29 1.397(3) . ?
C6 C7 1.399(3) . ?
C6 C15 1.498(3) . ?
N6 C17 1.346(3) . ?
N6 C18 1.465(3) . ?
N6 C19 1.467(3) . ?
C7 C8 1.367(3) . ?
C7 H7 0.9500 . ?
N7 C17 1.345(3) . ?
N7 C21 1.461(3) . ?
N7 C20 1.463(3) . ?
C8 C9 1.412(3) . ?
C8 H8 0.9500 . ?
N8 C22 1.336(3) . ?
N8 C30 1.368(3) . ?
C9 C10 1.410(3) . ?
C9 C14 1.425(3) . ?
N9 C33 1.136(3) . ?
C10 C11 1.363(3) . ?
C10 H10 0.9500 . ?
N10 C35 1.129(3) . ?
C11 C12 1.410(3) . ?
C11 H11 0.9500 . ?
C12 C13 1.380(3) . ?
C12 H12 0.9500 . ?
C13 C14 1.429(3) . ?
C16 H16A 0.9800 . ?
C16 H16B 0.9800 . ?
C16 H16C 0.9800 . ?
C18 H18A 0.9800 . ?
C18 H18B 0.9800 . ?
C18 H18C 0.9800 . ?
C19 H19A 0.9800 . ?
C19 H19B 0.9800 . ?
C19 H19C 0.9800 . ?
C20 H20A 0.9800 . ?
C20 H20B 0.9800 . ?
C20 H20C 0.9800 . ?
C21 H21A 0.9800 . ?
C21 H21B 0.9800 . ?
C21 H21C 0.9800 . ?
C22 C23 1.403(3) . ?
C22 C31 1.502(3) . ?
C23 C24 1.364(3) . ?
C23 H23 0.9500 . ?
C24 C25 1.415(3) . ?
C24 H24 0.9500 . ?
C25 C26 1.410(3) . ?
C25 C30 1.420(3) . ?
C26 C27 1.370(3) . ?
C26 H26 0.9500 . ?
C27 C28 1.410(3) . ?
C27 H27 0.9500 . ?
C28 C29 1.382(3) . ?
C28 H28 0.9500 . ?
C29 C30 1.426(3) . ?
C32 H32A 0.9800 . ?
C32 H32B 0.9800 . ?
C32 H32C 0.9800 . ?
C33 C34 1.454(3) . ?
C34 H34A 0.9800 . ?
C34 H34B 0.9800 . ?
C34 H34C 0.9800 . ?
C35 C36 1.452(4) . ?
C36 H36A 0.9800 . ?
C36 H36B 0.9800 . ?
C36 H36C 0.9800 . ?

loop_
_geom_hbond_atom_site_label_D
_geom_hbond_atom_site_label_H
_geom_hbond_atom_site_label_A
_geom_hbond_distance_DH
_geom_hbond_distance_HA
_geom_hbond_distance_DA
_geom_hbond_angle_DHA
_geom_hbond_site_symmetry_A
_geom_hbond_publ_flag
C2 H2B O3 0.98 2.56 3.352(3) 137.5 . yes
C2 H2C F2 0.98 2.49 3.410(3) 156.5 2_656 yes
C3 H3C F5 0.98 2.52 3.266(3) 133.0 . yes
C12 H12 F3 0.95 2.47 3.239(3) 138.2 2_656 yes
C16 H16A F2 0.98 2.46 3.415(3) 164.6 4_565 yes
C18 H18C F7 0.98 2.48 3.362(3) 149.5 2_546 yes
C20 H20C F3 0.98 2.55 3.305(3) 133.7 4_566 yes
C21 H21A F3 0.98 2.49 3.371(3) 150.1 4_566 yes
C32 H32A F7 0.98 2.47 3.428(3) 166.9 4_575 yes
C34 H34C F3 0.98 2.53 3.290(3) 134.5 . yes
C36 H36A F6 0.98 2.38 3.325(4) 161.8 2_546 yes
C36 H36C F1 0.98 2.55 3.518(4) 171.8 4_566 yes

loop_
_geom_torsion_atom_site_label_1
_geom_torsion_atom_site_label_2
_geom_torsion_atom_site_label_3
_geom_torsion_atom_site_label_4
_geom_torsion
_geom_torsion_site_symmetry_1
_geom_torsion_site_symmetry_2
_geom_torsion_site_symmetry_3
_geom_torsion_site_symmetry_4
_geom_torsion_publ_flag
N2 C1 N1 C13 43.2(3) . . . . ?
N3 C1 N1 C13 -139.3(2) . . . . ?
N2 C1 N1 Cu01 -122.1(2) . . . . ?
N3 C1 N1 Cu01 55.4(3) . . . . ?
N3 C1 N2 C2 -155.2(2) . . . . ?
N1 C1 N2 C2 22.2(3) . . . . ?
N3 C1 N2 C3 31.3(3) . . . . ?
N1 C1 N2 C3 -151.2(2) . . . . ?
N2 C1 N3 C5 -150.5(2) . . . . ?
N1 C1 N3 C5 32.0(3) . . . . ?
N2 C1 N3 C4 32.7(3) . . . . ?
N1 C1 N3 C4 -144.9(2) . . . . ?
C14 N4 C6 C7 2.7(3) . . . . ?
Cu01 N4 C6 C7 -172.48(15) . . . . ?
C14 N4 C6 C15 -175.88(17) . . . . ?
Cu01 N4 C6 C15 8.9(2) . . . . ?
N4 C6 C7 C8 -0.4(3) . . . . ?
C15 C6 C7 C8 178.06(19) . . . . ?
C6 C7 C8 C9 -1.6(3) . . . . ?
C7 C8 C9 C10 -179.4(2) . . . . ?
C7 C8 C9 C14 1.3(3) . . . . ?
C8 C9 C10 C11 179.6(2) . . . . ?
C14 C9 C10 C11 -1.1(3) . . . . ?
C9 C10 C11 C12 1.3(3) . . . . ?
C10 C11 C12 C13 -1.0(3) . . . . ?
C11 C12 C13 N1 175.5(2) . . . . ?
C11 C12 C13 C14 0.5(3) . . . . ?
C1 N1 C13 C12 19.1(3) . . . . ?
Cu01 N1 C13 C12 -173.62(18) . . . . ?
C1 N1 C13 C14 -165.67(18) . . . . ?
Cu01 N1 C13 C14 1.6(2) . . . . ?
C6 N4 C14 C9 -3.0(3) . . . . ?
Cu01 N4 C14 C9 172.74(15) . . . . ?
C6 N4 C14 C13 178.01(18) . . . . ?
Cu01 N4 C14 C13 -6.2(2) . . . . ?
C10 C9 C14 N4 -178.30(19) . . . . ?
C8 C9 C14 N4 1.0(3) . . . . ?
C10 C9 C14 C13 0.6(3) . . . . ?
C8 C9 C14 C13 179.94(19) . . . . ?
C12 C13 C14 N4 178.66(18) . . . . ?
N1 C13 C14 N4 3.0(3) . . . . ?
C12 C13 C14 C9 -0.3(3) . . . . ?
N1 C13 C14 C9 -176.02(18) . . . . ?
C21 N7 C17 N6 -148.2(2) . . . . ?
C20 N7 C17 N6 30.9(3) . . . . ?
C21 N7 C17 N5 34.9(3) . . . . ?
C20 N7 C17 N5 -146.0(2) . . . . ?
C18 N6 C17 N7 -149.7(2) . . . . ?
C19 N6 C17 N7 36.7(3) . . . . ?
C18 N6 C17 N5 27.1(3) . . . . ?
C19 N6 C17 N5 -146.6(2) . . . . ?
C29 N5 C17 N7 -145.45(19) . . . . ?
Cu01 N5 C17 N7 48.4(3) . . . . ?
C29 N5 C17 N6 37.8(3) . . . . ?
Cu01 N5 C17 N6 -128.36(19) . . . . ?
C16 O2 C15 O1 -1.2(3) . . . . ?
C16 O2 C15 C6 178.93(17) . . . . ?
N4 C6 C15 O1 7.6(3) . . . . ?
C7 C6 C15 O1 -171.0(2) . . . . ?
N4 C6 C15 O2 -172.52(17) . . . . ?
C7 C6 C15 O2 8.9(3) . . . . ?
C30 N8 C22 C23 3.8(3) . . . . ?
Cu01 N8 C22 C23 -170.32(15) . . . . ?
C30 N8 C22 C31 -174.42(17) . . . . ?
Cu01 N8 C22 C31 11.5(2) . . . . ?
N8 C22 C23 C24 -0.6(3) . . . . ?
C31 C22 C23 C24 177.40(19) . . . . ?
C22 C23 C24 C25 -1.7(3) . . . . ?
C23 C24 C25 C26 -179.3(2) . . . . ?
C23 C24 C25 C30 0.8(3) . . . . ?
C24 C25 C26 C27 178.4(2) . . . . ?
C30 C25 C26 C27 -1.6(3) . . . . ?
C25 C26 C27 C28 0.2(3) . . . . ?
C26 C27 C28 C29 0.6(3) . . . . ?
C27 C28 C29 N5 175.37(19) . . . . ?
C27 C28 C29 C30 0.2(3) . . . . ?
C17 N5 C29 C28 22.1(3) . . . . ?
Cu01 N5 C29 C28 -169.65(18) . . . . ?
C17 N5 C29 C30 -162.60(18) . . . . ?
Cu01 N5 C29 C30 5.6(2) . . . . ?
C22 N8 C30 C25 -4.7(3) . . . . ?
Cu01 N8 C30 C25 170.15(15) . . . . ?
C22 N8 C30 C29 175.37(17) . . . . ?
Cu01 N8 C30 C29 -9.8(2) . . . . ?
C26 C25 C30 N8 -177.54(18) . . . . ?
C24 C25 C30 N8 2.4(3) . . . . ?
C26 C25 C30 C29 2.4(3) . . . . ?
C24 C25 C30 C29 -177.63(19) . . . . ?
C28 C29 C30 N8 178.29(18) . . . . ?
N5 C29 C30 N8 2.5(3) . . . . ?
C28 C29 C30 C25 -1.7(3) . . . . ?
N5 C29 C30 C25 -177.48(18) . . . . ?
C32 O4 C31 O3 -3.7(3) . . . . ?
C32 O4 C31 C22 177.34(17) . . . . ?
N8 C22 C31 O3 0.9(3) . . . . ?
C23 C22 C31 O3 -177.3(2) . . . . ?
N8 C22 C31 O4 179.83(17) . . . . ?
C23 C22 C31 O4 1.6(3) . . . . ?
